data_7048122
loop_
_publ_author_name
'Ulm, Franck'
'Poblador-Bahamonde, Amalia I'
'Choppin, Sabine'
'Bellemin-Laponnaz, St\'ephane'
'Chetcuti, Michael J.'
'Achard, Thierry'
'Ritleng, Vincent'

_publ_section_title
;
 Synthesis, characterization, and catalytic application in aldehyde
 hydrosilylation of half-sandwich nickel complexes bearing
 (\k<sup>1</sup>-C)- and hemilabile
 (\k<sup>2</sup>-C,S)-thioether-functionalised NHC ligands.
;
_journal_issue 47
_journal_name_full 'Dalton transactions (Cambridge, England : 2003)'
_journal_page_first 17134
_journal_page_last 17145
_journal_paper_doi 10.1039/c8dt03882a
_journal_volume 47
_journal_year 2018
_chemical_formula_moiety 'C23 H31 N2 Ni S, F6 P'
_chemical_formula_sum 'C23 H31 F6 N2 Ni P S'
_chemical_formula_weight 571.24
_chemical_properties_physical Air-sensitive
_space_group_crystal_system orthorhombic
_space_group_IT_number 61
_space_group_name_Hall '-P 2ac 2ab'
_space_group_name_H-M_alt 'P b c a'
_symmetry_space_group_name_Hall '-P 2ac 2ab'
_symmetry_space_group_name_H-M 'P b c a'
_atom_sites_solution_hydrogens geom
_atom_sites_solution_primary direct
_atom_sites_solution_secondary difmap
_audit_creation_method SHELXL-2013
_audit_update_record
;
2018-09-13 deposited with the CCDC.
2018-11-16 downloaded from the CCDC.
;
_cell_angle_alpha 90
_cell_angle_beta 90
_cell_angle_gamma 90
_cell_formula_units_Z 8
_cell_length_a 12.2564(3)
_cell_length_b 15.4610(4)
_cell_length_c 27.1428(7)
_cell_measurement_reflns_used 9912
_cell_measurement_temperature 173(2)
_cell_measurement_theta_max 29.97
_cell_measurement_theta_min 2.60
_cell_volume 5143.5(2)
_computing_cell_refinement 'Bruker SAINT'
_computing_data_collection 'Bruker APEX2'
_computing_data_reduction 'Bruker SAINT'
_computing_molecular_graphics 'Bruker SHELXTL'
_computing_publication_material 'Bruker SHELXTL'
_computing_structure_refinement 'SHELXL-2013 (Sheldrick, 2013)'
_computing_structure_solution 'SHELXS-2013 (Sheldrick, 2013)'
_diffrn_ambient_temperature 173(2)
_diffrn_measured_fraction_theta_full 1.000
_diffrn_measured_fraction_theta_max 0.999
_diffrn_measurement_device_type 'Bruker APEX-II CCD'
_diffrn_measurement_method '\f and \w scans'
_diffrn_radiation_type MoK\a
_diffrn_radiation_wavelength 0.71073
_diffrn_reflns_av_R_equivalents 0.0370
_diffrn_reflns_av_unetI/netI 0.0243
_diffrn_reflns_Laue_measured_fraction_full 1.000
_diffrn_reflns_Laue_measured_fraction_max 0.999
_diffrn_reflns_limit_h_max 17
_diffrn_reflns_limit_h_min -16
_diffrn_reflns_limit_k_max 21
_diffrn_reflns_limit_k_min -21
_diffrn_reflns_limit_l_max 38
_diffrn_reflns_limit_l_min -37
_diffrn_reflns_number 50260
_diffrn_reflns_point_group_measured_fraction_full 1.000
_diffrn_reflns_point_group_measured_fraction_max 0.999
_diffrn_reflns_theta_full 25.242
_diffrn_reflns_theta_max 29.999
_diffrn_reflns_theta_min 2.239
_diffrn_source 'fine focus sealed tube'
_exptl_absorpt_coefficient_mu 0.956
_exptl_absorpt_correction_T_max 0.7460
_exptl_absorpt_correction_T_min 0.6508
_exptl_absorpt_correction_type multi-scan
_exptl_absorpt_process_details sadabs
_exptl_crystal_colour green
_exptl_crystal_density_diffrn 1.475
_exptl_crystal_description prism
_exptl_crystal_F_000 2368
_exptl_crystal_recrystallization_method 'Re-crystallisation from solvent: dichloromethane/n-pentane'
_exptl_crystal_size_max 0.250
_exptl_crystal_size_mid 0.200
_exptl_crystal_size_min 0.180
_refine_diff_density_max 0.481
_refine_diff_density_min -0.380
_refine_diff_density_rms 0.062
_refine_ls_extinction_method none
_refine_ls_goodness_of_fit_ref 1.082
_refine_ls_hydrogen_treatment constr
_refine_ls_matrix_type full
_refine_ls_number_parameters 313
_refine_ls_number_reflns 7498
_refine_ls_number_restraints 0
_refine_ls_restrained_S_all 1.082
_refine_ls_R_factor_all 0.0638
_refine_ls_R_factor_gt 0.0377
_refine_ls_shift/su_max 0.002
_refine_ls_shift/su_mean 0.000
_refine_ls_structure_factor_coef Fsqd
_refine_ls_weighting_details 'w=1/[\s^2^(Fo^2^)+(0.0298P)^2^+4.6493P] where P=(Fo^2^+2Fc^2^)/3'
_refine_ls_weighting_scheme calc
_refine_ls_wR_factor_gt 0.0791
_refine_ls_wR_factor_ref 0.0924
_reflns_Friedel_coverage 0.000
_reflns_number_gt 5579
_reflns_number_total 7498
_reflns_threshold_expression 'I > 2\s(I)'
_cod_data_source_file c8dt03882a2.cif
_cod_data_source_block mcfu170413
_cod_depositor_comments 'Adding full bibliography for 7048120--7048123.cif.'
_cod_database_code 7048122
_shelx_space_group_comment
;
The symmetry employed for this shelxl refinement is uniquely defined
by the following loop, which should always be used as a source of
symmetry information in preference to the above space-group names.
They are only intended as comments.
;
_shelx_estimated_absorpt_t_min 0.796
_shelx_estimated_absorpt_t_max 0.847
_shelxl_version_number 2013-4

loop_
_space_group_symop_operation_xyz
'x, y, z'
'x+1/2, -y+1/2, -z'
'-x, y+1/2, -z+1/2'
'-x+1/2, -y, z+1/2'
'-x, -y, -z'
'-x-1/2, y-1/2, z'
'x, -y-1/2, z-1/2'
'x-1/2, y, -z-1/2'

loop_
_atom_site_label
_atom_site_type_symbol
_atom_site_fract_x
_atom_site_fract_y
_atom_site_fract_z
_atom_site_U_iso_or_equiv
_atom_site_adp_type
_atom_site_occupancy
_atom_site_site_symmetry_order
_atom_site_calc_flag
_atom_site_refinement_flags_posn
_atom_site_refinement_flags_adp
C1 C 0.31390(15) 0.86466(12) 0.62896(6) 0.0233(4) Uani 1 1 d . .
C2 C 0.19253(18) 0.77621(14) 0.66621(8) 0.0332(5) Uani 1 1 d . .
H2 H 0.1633 0.7337 0.6878 0.040 Uiso 1 1 calc R U
C3 C 0.13676(17) 0.82400(14) 0.63352(8) 0.0329(5) Uani 1 1 d . .
H3 H 0.0606 0.8213 0.6272 0.039 Uiso 1 1 calc R U
C4 C 0.39328(18) 0.75863(13) 0.68665(7) 0.0311(4) Uani 1 1 d . .
H4A H 0.4469 0.7410 0.6613 0.037 Uiso 1 1 calc R U
H4B H 0.3672 0.7056 0.7034 0.037 Uiso 1 1 calc R U
C5 C 0.4496(2) 0.81593(13) 0.72404(7) 0.0342(5) Uani 1 1 d . .
H5A H 0.5137 0.7848 0.7375 0.041 Uiso 1 1 calc R U
H5B H 0.3989 0.8271 0.7517 0.041 Uiso 1 1 calc R U
C6 C 0.41851(16) 0.99726(13) 0.73773(7) 0.0270(4) Uani 1 1 d . .
C7 C 0.29563(18) 0.98444(18) 0.73585(8) 0.0406(5) Uani 1 1 d . .
H7A H 0.2771 0.9276 0.7495 0.061 Uiso 1 1 calc R U
H7B H 0.2708 0.9878 0.7016 0.061 Uiso 1 1 calc R U
H7C H 0.2598 1.0297 0.7553 0.061 Uiso 1 1 calc R U
C8 C 0.4518(2) 1.08485(15) 0.71737(9) 0.0456(6) Uani 1 1 d . .
H8A H 0.4217 1.1307 0.7383 0.068 Uiso 1 1 calc R U
H8B H 0.4237 1.0912 0.6838 0.068 Uiso 1 1 calc R U
H8C H 0.5316 1.0892 0.7169 0.068 Uiso 1 1 calc R U
C9 C 0.4604(2) 0.98725(16) 0.79022(8) 0.0393(5) Uani 1 1 d . .
H9A H 0.4289 1.0327 0.8110 0.059 Uiso 1 1 calc R U
H9B H 0.5401 0.9922 0.7904 0.059 Uiso 1 1 calc R U
H9C H 0.4391 0.9304 0.8030 0.059 Uiso 1 1 calc R U
C10 C 0.18845(15) 0.92453(13) 0.56527(7) 0.0247(4) Uani 1 1 d . .
C11 C 0.18756(17) 0.87656(15) 0.52183(7) 0.0315(4) Uani 1 1 d . .
C12 C 0.16545(18) 0.91991(17) 0.47778(8) 0.0373(5) Uani 1 1 d . .
H12 H 0.1656 0.8884 0.4477 0.045 Uiso 1 1 calc R U
C13 C 0.14332(16) 1.00761(16) 0.47686(8) 0.0337(5) Uani 1 1 d . .
C14 C 0.14464(16) 1.05271(15) 0.52088(8) 0.0326(4) Uani 1 1 d . .
H14 H 0.1297 1.1130 0.5204 0.039 Uiso 1 1 calc R U
C15 C 0.16709(16) 1.01299(13) 0.56582(7) 0.0278(4) Uani 1 1 d . .
C16 C 0.2111(2) 0.78052(16) 0.52150(9) 0.0490(6) Uani 1 1 d . .
H16A H 0.2726 0.7682 0.5435 0.074 Uiso 1 1 calc R U
H16B H 0.2295 0.7622 0.4879 0.074 Uiso 1 1 calc R U
H16C H 0.1465 0.7489 0.5329 0.074 Uiso 1 1 calc R U
C17 C 0.11657(19) 1.0527(2) 0.42903(9) 0.0480(6) Uani 1 1 d . .
H17A H 0.1363 1.0152 0.4013 0.072 Uiso 1 1 calc R U
H17B H 0.1578 1.1069 0.4269 0.072 Uiso 1 1 calc R U
H17C H 0.0382 1.0653 0.4278 0.072 Uiso 1 1 calc R U
C18 C 0.1692(2) 1.06524(15) 0.61238(8) 0.0417(5) Uani 1 1 d . .
H18A H 0.1298 1.0342 0.6383 0.063 Uiso 1 1 calc R U
H18B H 0.1343 1.1213 0.6066 0.063 Uiso 1 1 calc R U
H18C H 0.2450 1.0743 0.6226 0.063 Uiso 1 1 calc R U
C19 C 0.4775(2) 0.9073(2) 0.54647(8) 0.0538(8) Uani 1 1 d . .
H19 H 0.4387 0.8656 0.5277 0.065 Uiso 1 1 calc R U
C20 C 0.4451(2) 0.9949(2) 0.55475(10) 0.0583(9) Uani 1 1 d . .
H20 H 0.3823 1.0224 0.5415 0.070 Uiso 1 1 calc R U
C21 C 0.5208(2) 1.03168(19) 0.58511(10) 0.0540(7) Uani 1 1 d . .
H21 H 0.5208 1.0898 0.5965 0.065 Uiso 1 1 calc R U
C22 C 0.5982(2) 0.9685(2) 0.59634(9) 0.0472(6) Uani 1 1 d . .
H22 H 0.6575 0.9761 0.6185 0.057 Uiso 1 1 calc R U
C23 C 0.5764(2) 0.89374(19) 0.57084(9) 0.0486(6) Uani 1 1 d . .
H23 H 0.6199 0.8429 0.5700 0.058 Uiso 1 1 calc R U
N1 N 0.30098(14) 0.80077(10) 0.66252(6) 0.0262(3) Uani 1 1 d . .
N2 N 0.21193(13) 0.87841(11) 0.61057(6) 0.0242(3) Uani 1 1 d . .
F1 F 0.75117(18) 0.82299(10) 0.66606(7) 0.0756(6) Uani 1 1 d . .
F2 F 0.63785(13) 0.70895(15) 0.65464(9) 0.0862(6) Uani 1 1 d . .
F3 F 0.77950(16) 0.62069(10) 0.65566(7) 0.0676(5) Uani 1 1 d . .
F4 F 0.89279(12) 0.73454(12) 0.66714(7) 0.0645(5) Uani 1 1 d . .
F5 F 0.75309(17) 0.71190(13) 0.71857(5) 0.0724(5) Uani 1 1 d . .
F6 F 0.77757(18) 0.73212(13) 0.60299(6) 0.0757(6) Uani 1 1 d . .
P1 P 0.76499(5) 0.72189(4) 0.66042(2) 0.03014(12) Uani 1 1 d . .
S1 S 0.49447(4) 0.91872(3) 0.69876(2) 0.02459(10) Uani 1 1 d . .
Ni1 Ni 0.44726(2) 0.92181(2) 0.62064(2) 0.02341(7) Uani 1 1 d . .

loop_
_atom_site_aniso_label
_atom_site_aniso_U_11
_atom_site_aniso_U_22
_atom_site_aniso_U_33
_atom_site_aniso_U_23
_atom_site_aniso_U_13
_atom_site_aniso_U_12
C1 0.0287(9) 0.0219(9) 0.0194(8) -0.0019(7) 0.0027(7) 0.0008(7)
C2 0.0377(11) 0.0272(10) 0.0347(11) 0.0036(9) 0.0080(9) -0.0084(9)
C3 0.0284(10) 0.0331(11) 0.0370(11) 0.0006(9) 0.0060(8) -0.0082(8)
C4 0.0437(12) 0.0211(10) 0.0285(9) 0.0024(8) -0.0026(9) 0.0035(9)
C5 0.0542(13) 0.0243(10) 0.0242(9) 0.0056(8) -0.0078(9) 0.0020(9)
C6 0.0304(9) 0.0269(10) 0.0237(9) -0.0016(8) -0.0013(7) 0.0024(8)
C7 0.0312(11) 0.0576(16) 0.0329(11) -0.0115(10) 0.0000(9) 0.0061(10)
C8 0.0673(17) 0.0262(11) 0.0434(13) 0.0012(10) 0.0070(12) 0.0017(11)
C9 0.0481(13) 0.0448(13) 0.0249(10) -0.0064(9) -0.0088(9) 0.0064(11)
C10 0.0212(8) 0.0293(10) 0.0235(8) 0.0021(8) -0.0001(7) -0.0004(7)
C11 0.0315(10) 0.0350(12) 0.0280(9) -0.0042(9) -0.0038(8) 0.0014(9)
C12 0.0330(11) 0.0527(14) 0.0262(9) -0.0040(10) -0.0044(8) 0.0011(10)
C13 0.0197(9) 0.0503(14) 0.0310(10) 0.0099(10) -0.0029(8) -0.0019(9)
C14 0.0237(9) 0.0342(11) 0.0401(11) 0.0090(9) -0.0001(8) 0.0011(8)
C15 0.0235(9) 0.0295(10) 0.0304(9) 0.0012(8) 0.0027(7) -0.0007(8)
C16 0.0694(18) 0.0396(14) 0.0381(12) -0.0118(11) -0.0078(12) 0.0089(13)
C17 0.0291(11) 0.0761(18) 0.0387(12) 0.0214(12) -0.0066(9) -0.0016(11)
C18 0.0584(15) 0.0299(12) 0.0369(12) -0.0027(9) 0.0046(11) 0.0039(10)
C19 0.0583(16) 0.085(2) 0.0178(9) -0.0021(11) 0.0056(10) -0.0306(15)
C20 0.0313(12) 0.100(2) 0.0431(13) 0.0456(16) 0.0128(10) 0.0111(14)
C21 0.0602(17) 0.0478(16) 0.0540(16) 0.0103(13) 0.0272(14) -0.0098(13)
C22 0.0290(11) 0.078(2) 0.0344(11) 0.0067(12) 0.0041(9) -0.0152(12)
C23 0.0462(14) 0.0590(16) 0.0404(13) 0.0073(12) 0.0226(11) 0.0123(12)
N1 0.0334(9) 0.0214(8) 0.0237(7) 0.0024(6) 0.0028(6) -0.0015(7)
N2 0.0250(8) 0.0236(8) 0.0241(7) 0.0005(6) 0.0020(6) -0.0031(6)
F1 0.1095(16) 0.0322(8) 0.0852(13) -0.0075(9) -0.0049(12) 0.0184(9)
F2 0.0322(8) 0.1095(17) 0.1167(17) -0.0119(13) -0.0134(10) 0.0008(10)
F3 0.0904(13) 0.0282(8) 0.0841(12) -0.0046(8) 0.0055(10) 0.0059(8)
F4 0.0368(8) 0.0813(12) 0.0755(11) -0.0021(10) -0.0025(8) -0.0061(8)
F5 0.0956(13) 0.0892(13) 0.0324(7) 0.0020(8) 0.0069(8) -0.0291(11)
F6 0.1188(17) 0.0794(13) 0.0290(7) 0.0010(8) -0.0065(9) -0.0249(12)
P1 0.0340(3) 0.0286(3) 0.0278(2) -0.0014(2) -0.0025(2) 0.0033(2)
S1 0.0251(2) 0.0270(2) 0.0217(2) 0.00154(19) -0.00192(16) 0.00236(18)
Ni1 0.02246(11) 0.02887(13) 0.01890(11) 0.00307(10) 0.00209(9) -0.00063(10)

loop_
_atom_type_symbol
_atom_type_description
_atom_type_scat_dispersion_real
_atom_type_scat_dispersion_imag
_atom_type_scat_source
C C 0.0033 0.0016 'International Tables Vol C Tables 4.2.6.8 and 6.1.1.4'
H H 0.0000 0.0000 'International Tables Vol C Tables 4.2.6.8 and 6.1.1.4'
N N 0.0061 0.0033 'International Tables Vol C Tables 4.2.6.8 and 6.1.1.4'
F F 0.0171 0.0103 'International Tables Vol C Tables 4.2.6.8 and 6.1.1.4'
P P 0.1023 0.0942 'International Tables Vol C Tables 4.2.6.8 and 6.1.1.4'
S S 0.1246 0.1234 'International Tables Vol C Tables 4.2.6.8 and 6.1.1.4'
Ni Ni 0.3393 1.1124 'International Tables Vol C Tables 4.2.6.8 and 6.1.1.4'

loop_
_geom_angle_atom_site_label_1
_geom_angle_atom_site_label_2
_geom_angle_atom_site_label_3
_geom_angle
N1 C1 N2 104.67(16)
N1 C1 Ni1 121.87(14)
N2 C1 Ni1 133.09(14)
C3 C2 N1 106.85(18)
C3 C2 H2 126.6
N1 C2 H2 126.6
C2 C3 N2 106.92(18)
C2 C3 H3 126.5
N2 C3 H3 126.5
N1 C4 C5 113.13(17)
N1 C4 H4A 109.0
C5 C4 H4A 109.0
N1 C4 H4B 109.0
C5 C4 H4B 109.0
H4A C4 H4B 107.8
C4 C5 S1 113.38(14)
C4 C5 H5A 108.9
S1 C5 H5A 108.9
C4 C5 H5B 108.9
S1 C5 H5B 108.9
H5A C5 H5B 107.7
C8 C6 C7 111.7(2)
C8 C6 C9 109.91(19)
C7 C6 C9 110.62(18)
C8 C6 S1 103.92(14)
C7 C6 S1 113.06(15)
C9 C6 S1 107.29(14)
C6 C7 H7A 109.5
C6 C7 H7B 109.5
H7A C7 H7B 109.5
C6 C7 H7C 109.5
H7A C7 H7C 109.5
H7B C7 H7C 109.5
C6 C8 H8A 109.5
C6 C8 H8B 109.5
H8A C8 H8B 109.5
C6 C8 H8C 109.5
H8A C8 H8C 109.5
H8B C8 H8C 109.5
C6 C9 H9A 109.5
C6 C9 H9B 109.5
H9A C9 H9B 109.5
C6 C9 H9C 109.5
H9A C9 H9C 109.5
H9B C9 H9C 109.5
C15 C10 C11 122.04(18)
C15 C10 N2 120.75(17)
C11 C10 N2 117.21(18)
C10 C11 C12 118.1(2)
C10 C11 C16 121.75(19)
C12 C11 C16 120.2(2)
C13 C12 C11 121.6(2)
C13 C12 H12 119.2
C11 C12 H12 119.2
C12 C13 C14 118.4(2)
C12 C13 C17 120.7(2)
C14 C13 C17 120.8(2)
C13 C14 C15 122.4(2)
C13 C14 H14 118.8
C15 C14 H14 118.8
C10 C15 C14 117.43(19)
C10 C15 C18 122.32(19)
C14 C15 C18 120.2(2)
C11 C16 H16A 109.5
C11 C16 H16B 109.5
H16A C16 H16B 109.5
C11 C16 H16C 109.5
H16A C16 H16C 109.5
H16B C16 H16C 109.5
C13 C17 H17A 109.5
C13 C17 H17B 109.5
H17A C17 H17B 109.5
C13 C17 H17C 109.5
H17A C17 H17C 109.5
H17B C17 H17C 109.5
C15 C18 H18A 109.5
C15 C18 H18B 109.5
H18A C18 H18B 109.5
C15 C18 H18C 109.5
H18A C18 H18C 109.5
H18B C18 H18C 109.5
C23 C19 C20 108.0(2)
C23 C19 Ni1 73.12(13)
C20 C19 Ni1 72.12(14)
C23 C19 H19 126.0
C20 C19 H19 126.0
Ni1 C19 H19 120.6
C21 C20 C19 107.5(2)
C21 C20 Ni1 72.76(15)
C19 C20 Ni1 67.88(13)
C21 C20 H20 126.3
C19 C20 H20 126.3
Ni1 C20 H20 124.7
C20 C21 C22 107.6(3)
C20 C21 Ni1 69.91(15)
C22 C21 Ni1 68.54(14)
C20 C21 H21 126.2
C22 C21 H21 126.2
Ni1 C21 H21 126.9
C23 C22 C21 110.3(2)
C23 C22 Ni1 72.34(14)
C21 C22 Ni1 73.10(15)
C23 C22 H22 124.8
C21 C22 H22 124.8
Ni1 C22 H22 121.3
C22 C23 C19 106.3(3)
C22 C23 Ni1 69.68(14)
C19 C23 Ni1 67.94(13)
C22 C23 H23 126.8
C19 C23 H23 126.8
Ni1 C23 H23 127.1
C1 N1 C2 111.16(17)
C1 N1 C4 122.48(17)
C2 N1 C4 126.02(17)
C1 N2 C3 110.38(17)
C1 N2 C10 124.71(15)
C3 N2 C10 122.98(16)
F6 P1 F2 90.63(12)
F6 P1 F1 90.40(11)
F2 P1 F1 91.67(12)
F6 P1 F3 90.43(10)
F2 P1 F3 88.71(11)
F1 P1 F3 179.08(11)
F6 P1 F4 90.27(10)
F2 P1 F4 179.09(12)
F1 P1 F4 88.44(11)
F3 P1 F4 91.16(10)
F6 P1 F5 179.57(12)
F2 P1 F5 89.76(11)
F1 P1 F5 89.43(11)
F3 P1 F5 89.73(10)
F4 P1 F5 89.33(10)
C5 S1 C6 101.82(10)
C5 S1 Ni1 107.68(7)
C6 S1 Ni1 113.74(6)
C1 Ni1 C19 102.94(9)
C1 Ni1 C22 166.63(9)
C19 Ni1 C22 64.53(10)
C1 Ni1 C20 110.06(10)
C19 Ni1 C20 40.00(12)
C22 Ni1 C20 63.94(10)
C1 Ni1 C23 129.08(10)
C19 Ni1 C23 38.94(11)
C22 Ni1 C23 37.98(11)
C20 Ni1 C23 65.23(10)
C1 Ni1 C21 142.45(11)
C19 Ni1 C21 64.67(11)
C22 Ni1 C21 38.36(11)
C20 Ni1 C21 37.33(12)
C23 Ni1 C21 64.16(11)
C1 Ni1 S1 95.93(6)
C19 Ni1 S1 153.26(9)
C22 Ni1 S1 94.52(7)
C20 Ni1 S1 146.14(10)
C23 Ni1 S1 114.38(8)
C21 Ni1 S1 109.83(9)

loop_
_geom_bond_atom_site_label_1
_geom_bond_atom_site_label_2
_geom_bond_distance
C1 N1 1.353(2)
C1 N2 1.362(2)
C1 Ni1 1.8717(19)
C2 C3 1.342(3)
C2 N1 1.386(3)
C2 H2 0.9500
C3 N2 1.394(2)
C3 H3 0.9500
C4 N1 1.461(3)
C4 C5 1.514(3)
C4 H4A 0.9900
C4 H4B 0.9900
C5 S1 1.816(2)
C5 H5A 0.9900
C5 H5B 0.9900
C6 C8 1.519(3)
C6 C7 1.520(3)
C6 C9 1.522(3)
C6 S1 1.860(2)
C7 H7A 0.9800
C7 H7B 0.9800
C7 H7C 0.9800
C8 H8A 0.9800
C8 H8B 0.9800
C8 H8C 0.9800
C9 H9A 0.9800
C9 H9B 0.9800
C9 H9C 0.9800
C10 C15 1.393(3)
C10 C11 1.393(3)
C10 N2 1.450(2)
C11 C12 1.397(3)
C11 C16 1.513(3)
C12 C13 1.383(3)
C12 H12 0.9500
C13 C14 1.384(3)
C13 C17 1.510(3)
C14 C15 1.393(3)
C14 H14 0.9500
C15 C18 1.500(3)
C16 H16A 0.9800
C16 H16B 0.9800
C16 H16C 0.9800
C17 H17A 0.9800
C17 H17B 0.9800
C17 H17C 0.9800
C18 H18A 0.9800
C18 H18B 0.9800
C18 H18C 0.9800
C19 C23 1.397(4)
C19 C20 1.429(4)
C19 Ni1 2.059(2)
C19 H19 0.9500
C20 C21 1.366(4)
C20 Ni1 2.116(2)
C20 H20 0.9500
C21 C22 1.395(4)
C21 Ni1 2.151(3)
C21 H21 0.9500
C22 C23 1.373(4)
C22 Ni1 2.093(2)
C22 H22 0.9500
C23 Ni1 2.126(2)
C23 H23 0.9500
F1 P1 1.5798(16)
F2 P1 1.5788(17)
F3 P1 1.5799(16)
F4 P1 1.5892(16)
F5 P1 1.5926(16)
F6 P1 1.5744(16)
S1 Ni1 2.1984(5)

loop_
_geom_torsion_atom_site_label_1
_geom_torsion_atom_site_label_2
_geom_torsion_atom_site_label_3
_geom_torsion_atom_site_label_4
_geom_torsion
N1 C2 C3 N2 -0.8(2)
N1 C4 C5 S1 -55.2(2)
C15 C10 C11 C12 0.7(3)
N2 C10 C11 C12 -179.79(18)
C15 C10 C11 C16 179.8(2)
N2 C10 C11 C16 -0.6(3)
C10 C11 C12 C13 -1.0(3)
C16 C11 C12 C13 179.8(2)
C11 C12 C13 C14 0.7(3)
C11 C12 C13 C17 -178.3(2)
C12 C13 C14 C15 -0.2(3)
C17 C13 C14 C15 178.86(19)
C11 C10 C15 C14 -0.1(3)
N2 C10 C15 C14 -179.66(17)
C11 C10 C15 C18 -179.2(2)
N2 C10 C15 C18 1.2(3)
C13 C14 C15 C10 -0.1(3)
C13 C14 C15 C18 179.0(2)
C23 C19 C20 C21 -2.4(3)
Ni1 C19 C20 C21 62.40(17)
C23 C19 C20 Ni1 -64.80(16)
C19 C20 C21 C22 -0.9(3)
Ni1 C20 C21 C22 58.36(17)
C19 C20 C21 Ni1 -59.27(16)
C20 C21 C22 C23 4.0(3)
Ni1 C21 C22 C23 63.22(17)
C20 C21 C22 Ni1 -59.22(17)
C21 C22 C23 C19 -5.4(3)
Ni1 C22 C23 C19 58.27(16)
C21 C22 C23 Ni1 -63.70(17)
C20 C19 C23 C22 4.7(3)
Ni1 C19 C23 C22 -59.39(17)
C20 C19 C23 Ni1 64.14(16)
N2 C1 N1 C2 -1.6(2)
Ni1 C1 N1 C2 172.36(14)
N2 C1 N1 C4 172.12(16)
Ni1 C1 N1 C4 -14.0(2)
C3 C2 N1 C1 1.5(2)
C3 C2 N1 C4 -171.88(18)
C5 C4 N1 C1 72.0(2)
C5 C4 N1 C2 -115.3(2)
N1 C1 N2 C3 1.0(2)
Ni1 C1 N2 C3 -171.90(15)
N1 C1 N2 C10 -163.48(17)
Ni1 C1 N2 C10 23.6(3)
C2 C3 N2 C1 -0.1(2)
C2 C3 N2 C10 164.69(18)
C15 C10 N2 C1 -92.5(2)
C11 C10 N2 C1 88.0(2)
C15 C10 N2 C3 104.9(2)
C11 C10 N2 C3 -74.7(2)
C4 C5 S1 C6 120.33(17)
C4 C5 S1 Ni1 0.44(19)
C8 C6 S1 C5 -179.04(15)
C7 C6 S1 C5 -57.68(18)
C9 C6 S1 C5 64.56(17)
C8 C6 S1 Ni1 -63.51(16)
C7 C6 S1 Ni1 57.86(17)
C9 C6 S1 Ni1 -179.91(13)
N1 C1 Ni1 C19 125.58(17)
N2 C1 Ni1 C19 -62.5(2)
N1 C1 Ni1 C22 105.9(4)
N2 C1 Ni1 C22 -82.2(5)
N1 C1 Ni1 C20 166.74(17)
N2 C1 Ni1 C20 -21.3(2)
N1 C1 Ni1 C23 92.89(18)
N2 C1 Ni1 C23 -95.2(2)
N1 C1 Ni1 C21 -169.34(16)
N2 C1 Ni1 C21 2.6(3)
N1 C1 Ni1 S1 -35.34(15)
N2 C1 Ni1 S1 136.59(18)
